data_4119336
loop_
_publ_author_name
'Thomas G. Ostapowicz'
'Carina Merkens'
'Markus H\"olscher'
'J\"urgen Klankermayer'
'Walter Leitner'

_publ_contact_author_address
;
      Institut fuer Anorganische Chemie
      RWTH Aachen
      Landoltweg 1
      52074 Aachen
      Germany
;
_publ_contact_author_email ullrich.englert@ac.rwth-aachen.de
_publ_contact_author_fax 0049-241-8092288
_publ_contact_author_name 'Ullrich Englert'
_publ_contact_author_phone 0049-241-8094666
_publ_section_title
;
 Bifunctional Ruthenium(II) Hydride Complexes with Pendant Strong Lewis
 Acid Moieties: Structure, Dynamics, and Cooperativity
;
_journal_name_full 'Journal of the American Chemical Society'
_journal_page_first 2104
_journal_page_last 2107
_journal_paper_doi 10.1021/ja3119477
_journal_volume 135
_journal_year 2013
_chemical_formula_moiety 'C28 H34 B O P Ru'
_chemical_formula_sum 'C28 H34 B O P Ru'
_chemical_formula_weight 529.40
_space_group_IT_number 2
_symmetry_cell_setting triclinic
_symmetry_space_group_name_Hall '-P 1'
_symmetry_space_group_name_H-M 'P -1'
_atom_sites_solution_hydrogens geom
_atom_sites_solution_primary direct
_atom_sites_solution_secondary difmap
_audit_creation_method SHELXL-97
_cell_angle_alpha 69.3944(36)
_cell_angle_beta 82.3980(39)
_cell_angle_gamma 82.5885(40)
_cell_formula_units_Z 2
_cell_length_a 7.9411(19)
_cell_length_b 11.660(3)
_cell_length_c 14.349(3)
_cell_measurement_reflns_used 2037
_cell_measurement_temperature 100(2)
_cell_measurement_theta_max 21.93
_cell_measurement_theta_min 2.60
_cell_volume 1227.8(5)
_computing_cell_refinement 'Bruker SAINT'
_computing_data_collection 'Bruker SMART'
_computing_data_reduction 'Bruker SAINT'
_computing_structure_refinement 'SHELXL-97 (Sheldrick, 1997)'
_computing_structure_solution 'SHELXS-97 (Sheldrick, 1990)'
_diffrn_ambient_temperature 100(2)
_diffrn_measured_fraction_theta_full 0.996
_diffrn_measured_fraction_theta_max 0.996
_diffrn_measurement_device_type 'CCD area detector'
_diffrn_measurement_method 'omega scans'
_diffrn_radiation_monochromator 'multilayer optics'
_diffrn_radiation_source microsource
_diffrn_radiation_type MoK\a
_diffrn_radiation_wavelength 0.71073
_diffrn_reflns_av_R_equivalents 0.0764
_diffrn_reflns_av_sigmaI/netI 0.0867
_diffrn_reflns_limit_h_max 9
_diffrn_reflns_limit_h_min -9
_diffrn_reflns_limit_k_max 14
_diffrn_reflns_limit_k_min -14
_diffrn_reflns_limit_l_max 17
_diffrn_reflns_limit_l_min -17
_diffrn_reflns_number 14227
_diffrn_reflns_theta_full 26.41
_diffrn_reflns_theta_max 26.41
_diffrn_reflns_theta_min 1.87
_exptl_absorpt_coefficient_mu 0.722
_exptl_absorpt_correction_T_max 0.9648
_exptl_absorpt_correction_T_min 0.8750
_exptl_absorpt_correction_type multi-scan
_exptl_absorpt_process_details SADABS
_exptl_crystal_colour 'light yellow'
_exptl_crystal_density_diffrn 1.432
_exptl_crystal_description plate
_exptl_crystal_F_000 548
_exptl_crystal_size_max 0.19
_exptl_crystal_size_mid 0.13
_exptl_crystal_size_min 0.05
_refine_diff_density_max 1.844
_refine_diff_density_min -0.817
_refine_diff_density_rms 0.132
_refine_ls_extinction_method none
_refine_ls_goodness_of_fit_ref 1.131
_refine_ls_hydrogen_treatment mixed
_refine_ls_matrix_type full
_refine_ls_number_parameters 292
_refine_ls_number_reflns 5015
_refine_ls_number_restraints 0
_refine_ls_restrained_S_all 1.131
_refine_ls_R_factor_all 0.0730
_refine_ls_R_factor_gt 0.0603
_refine_ls_shift/su_max 0.000
_refine_ls_shift/su_mean 0.000
_refine_ls_structure_factor_coef Fsqd
_refine_ls_weighting_details 'calc w=1/[\s^2^(Fo^2^)+(0.0370P)^2^+3.5792P] where P=(Fo^2^+2Fc^2^)/3'
_refine_ls_weighting_scheme calc
_refine_ls_wR_factor_gt 0.1348
_refine_ls_wR_factor_ref 0.1410
_reflns_number_gt 4216
_reflns_number_total 5015
_reflns_threshold_expression >2sigma(I)
_cod_data_source_file ja3119477_si_001_1.cif
_cod_data_source_block f11_b74
_cod_depositor_comments
;
The following automatic conversions were performed:

data name '_iucr_refine_instruction_details' was replaced with
'_iucr_refine_instructions_details' as specified in the replacement
file 'data/replacement-values/replacement_tags.lst'.

Automatic conversion script
Id: cif_correct_tags 9268 2022-04-12 08:56:07Z antanas 
;
_cod_database_code 4119336

loop_
_symmetry_equiv_pos_as_xyz
'x, y, z'
'-x, -y, -z'

loop_
_atom_site_label
_atom_site_type_symbol
_atom_site_fract_x
_atom_site_fract_y
_atom_site_fract_z
_atom_site_U_iso_or_equiv
_atom_site_adp_type
_atom_site_occupancy
_atom_site_symmetry_multiplicity
_atom_site_calc_flag
_atom_site_refinement_flags
Ru1 Ru 0.22510(5) 0.75846(4) 0.15887(3) 0.01751(14) Uani 1 1 d .
H1 H 0.199(7) 0.616(5) 0.204(4) 0.021 Uiso 1 1 d .
P1 P 0.05338(16) 0.75591(12) 0.29939(10) 0.0177(3) Uani 1 1 d .
O1 O -0.0738(5) 0.8075(4) 0.0377(3) 0.0317(9) Uani 1 1 d .
C1 C 0.4415(7) 0.8108(6) 0.0381(4) 0.0288(13) Uani 1 1 d .
H1A H 0.4479 0.7938 -0.0222 0.035 Uiso 1 1 d R
C2 C 0.3585(7) 0.9181(6) 0.0558(5) 0.0318(13) Uani 1 1 d .
H2A H 0.2995 0.9856 0.0097 0.038 Uiso 1 1 d R
C3 C 0.3811(8) 0.9037(6) 0.1554(5) 0.0372(16) Uani 1 1 d .
H3 H 0.3414 0.9622 0.1874 0.045 Uiso 1 1 d R
C4 C 0.4748(7) 0.7884(6) 0.1997(5) 0.0358(15) Uani 1 1 d .
H4 H 0.5045 0.7551 0.2665 0.043 Uiso 1 1 d R
C5 C 0.5124(7) 0.7341(6) 0.1256(4) 0.0311(13) Uani 1 1 d .
H5 H 0.5774 0.6578 0.1335 0.037 Uiso 1 1 d R
C6 C 0.0385(7) 0.7847(5) 0.0865(4) 0.0218(11) Uani 1 1 d .
C7 C 0.1605(6) 0.7753(5) 0.3973(4) 0.0210(11) Uani 1 1 d .
C8 C 0.1338(7) 0.8830(5) 0.4204(4) 0.0237(11) Uani 1 1 d .
H8 H 0.0583 0.9490 0.3842 0.028 Uiso 1 1 calc R
C9 C 0.2157(8) 0.8953(6) 0.4953(4) 0.0305(13) Uani 1 1 d .
H9 H 0.1957 0.9693 0.5104 0.037 Uiso 1 1 calc R
C10 C 0.3267(8) 0.8002(6) 0.5483(4) 0.0345(14) Uani 1 1 d .
H10 H 0.3801 0.8079 0.6010 0.041 Uiso 1 1 calc R
C11 C 0.3601(8) 0.6923(6) 0.5240(4) 0.0352(14) Uani 1 1 d .
H11 H 0.4390 0.6277 0.5584 0.042 Uiso 1 1 calc R
C12 C 0.2761(7) 0.6817(5) 0.4491(4) 0.0285(13) Uani 1 1 d .
H12 H 0.2980 0.6087 0.4327 0.034 Uiso 1 1 calc R
C13 C -0.1089(7) 0.9845(5) 0.1984(4) 0.0266(12) Uani 1 1 d .
H13 H -0.0140 0.9908 0.1496 0.032 Uiso 1 1 calc R
C14 C -0.2356(8) 1.0816(5) 0.1857(5) 0.0329(14) Uani 1 1 d .
H14 H -0.2261 1.1544 0.1290 0.039 Uiso 1 1 calc R
C15 C -0.3737(8) 1.0722(6) 0.2551(5) 0.0377(15) Uani 1 1 d .
H15 H -0.4618 1.1376 0.2452 0.045 Uiso 1 1 calc R
C16 C -0.3861(8) 0.9685(6) 0.3394(5) 0.0348(14) Uani 1 1 d .
H16 H -0.4815 0.9632 0.3878 0.042 Uiso 1 1 calc R
C17 C -0.2598(7) 0.8724(5) 0.3533(4) 0.0274(12) Uani 1 1 d .
H17 H -0.2681 0.8018 0.4119 0.033 Uiso 1 1 calc R
C18 C -0.1203(7) 0.8777(5) 0.2823(4) 0.0216(11) Uani 1 1 d .
C19 C -0.0453(7) 0.6118(5) 0.3628(4) 0.0251(12) Uani 1 1 d .
H19A H 0.0310 0.5537 0.4110 0.030 Uiso 1 1 calc R
H19B H -0.1541 0.6277 0.4005 0.030 Uiso 1 1 calc R
C20 C -0.0789(7) 0.5546(5) 0.2863(4) 0.0231(11) Uani 1 1 d .
H20A H -0.1468 0.6164 0.2352 0.028 Uiso 1 1 calc R
H20B H -0.1481 0.4842 0.3209 0.028 Uiso 1 1 calc R
C21 C 0.0733(7) 0.4757(5) 0.1338(4) 0.0247(12) Uani 1 1 d .
H21 H -0.0030 0.5424 0.0901 0.030 Uiso 1 1 calc R
C22 C 0.2464(8) 0.4674(6) 0.0745(4) 0.0310(13) Uani 1 1 d .
H22A H 0.2844 0.5513 0.0433 0.037 Uiso 1 1 calc R
H22B H 0.2314 0.4375 0.0199 0.037 Uiso 1 1 calc R
C23 C 0.3878(8) 0.3838(6) 0.1351(5) 0.0356(14) Uani 1 1 d .
H23A H 0.4989 0.4024 0.0954 0.043 Uiso 1 1 calc R
H23B H 0.3713 0.2973 0.1454 0.043 Uiso 1 1 calc R
C24 C 0.3957(8) 0.3961(6) 0.2373(5) 0.0331(14) Uani 1 1 d .
H24A H 0.4527 0.4708 0.2269 0.040 Uiso 1 1 calc R
H24B H 0.4677 0.3246 0.2774 0.040 Uiso 1 1 calc R
C25 C 0.2229(7) 0.4038(5) 0.2981(4) 0.0273(12) Uani 1 1 d .
H25 H 0.2407 0.4261 0.3571 0.033 Uiso 1 1 calc R
C26 C 0.1319(9) 0.2837(5) 0.3357(4) 0.0329(14) Uani 1 1 d .
H26A H 0.2105 0.2156 0.3742 0.039 Uiso 1 1 calc R
H26B H 0.0313 0.2931 0.3821 0.039 Uiso 1 1 calc R
C27 C 0.0723(9) 0.2477(5) 0.2521(5) 0.0382(15) Uani 1 1 d .
H27A H 0.1727 0.2122 0.2193 0.046 Uiso 1 1 calc R
H27B H -0.0071 0.1828 0.2830 0.046 Uiso 1 1 calc R
C28 C -0.0163(8) 0.3541(5) 0.1718(4) 0.0325(14) Uani 1 1 d .
H28A H -0.1343 0.3711 0.1991 0.039 Uiso 1 1 calc R
H28B H -0.0237 0.3279 0.1140 0.039 Uiso 1 1 calc R
B1 B 0.0911(8) 0.5080(5) 0.2313(5) 0.0217(12) Uani 1 1 d .

loop_
_atom_site_aniso_label
_atom_site_aniso_U_11
_atom_site_aniso_U_22
_atom_site_aniso_U_33
_atom_site_aniso_U_23
_atom_site_aniso_U_13
_atom_site_aniso_U_12
Ru1 0.0187(2) 0.0225(2) 0.0135(2) -0.00768(17) -0.00149(15) -0.00518(16)
P1 0.0212(7) 0.0190(7) 0.0135(6) -0.0058(5) -0.0021(5) -0.0027(5)
O1 0.030(2) 0.038(2) 0.027(2) -0.0096(19) -0.0114(18) -0.0016(18)
C1 0.024(3) 0.043(3) 0.024(3) -0.016(3) 0.001(2) -0.011(3)
C2 0.029(3) 0.031(3) 0.035(3) -0.008(3) 0.002(3) -0.013(3)
C3 0.034(3) 0.047(4) 0.043(4) -0.030(3) 0.016(3) -0.025(3)
C4 0.027(3) 0.058(4) 0.028(3) -0.015(3) -0.005(2) -0.018(3)
C5 0.016(3) 0.048(4) 0.031(3) -0.014(3) -0.003(2) -0.004(2)
C6 0.026(3) 0.022(3) 0.017(3) -0.005(2) 0.000(2) -0.005(2)
C7 0.021(3) 0.027(3) 0.015(2) -0.007(2) 0.000(2) -0.003(2)
C8 0.024(3) 0.030(3) 0.019(3) -0.010(2) -0.004(2) -0.002(2)
C9 0.038(3) 0.033(3) 0.028(3) -0.017(3) -0.006(3) -0.007(3)
C10 0.041(4) 0.043(4) 0.024(3) -0.015(3) -0.011(3) -0.002(3)
C11 0.035(3) 0.038(3) 0.028(3) -0.005(3) -0.012(3) 0.009(3)
C12 0.035(3) 0.026(3) 0.021(3) -0.006(2) -0.005(2) 0.005(2)
C13 0.034(3) 0.027(3) 0.023(3) -0.012(2) -0.007(2) -0.001(2)
C14 0.050(4) 0.026(3) 0.028(3) -0.013(3) -0.018(3) 0.003(3)
C15 0.042(4) 0.032(3) 0.050(4) -0.024(3) -0.027(3) 0.011(3)
C16 0.028(3) 0.049(4) 0.042(4) -0.033(3) -0.008(3) 0.002(3)
C17 0.026(3) 0.033(3) 0.027(3) -0.015(3) -0.003(2) -0.003(2)
C18 0.025(3) 0.025(3) 0.021(3) -0.015(2) -0.008(2) -0.002(2)
C19 0.032(3) 0.024(3) 0.017(3) -0.006(2) 0.004(2) -0.005(2)
C20 0.029(3) 0.020(3) 0.020(3) -0.005(2) -0.003(2) -0.007(2)
C21 0.033(3) 0.022(3) 0.018(3) -0.004(2) -0.008(2) -0.002(2)
C22 0.041(3) 0.036(3) 0.020(3) -0.014(3) -0.002(2) -0.003(3)
C23 0.045(4) 0.034(3) 0.030(3) -0.015(3) -0.007(3) 0.007(3)
C24 0.034(3) 0.032(3) 0.036(3) -0.015(3) -0.014(3) 0.010(3)
C25 0.042(3) 0.026(3) 0.018(3) -0.010(2) -0.011(2) 0.001(2)
C26 0.057(4) 0.022(3) 0.018(3) -0.004(2) -0.011(3) 0.000(3)
C27 0.065(4) 0.025(3) 0.029(3) -0.011(3) -0.010(3) -0.009(3)
C28 0.049(4) 0.030(3) 0.024(3) -0.011(3) -0.011(3) -0.013(3)
B1 0.030(3) 0.021(3) 0.020(3) -0.011(3) -0.007(2) -0.005(2)

loop_
_atom_type_symbol
_atom_type_description
_atom_type_scat_dispersion_real
_atom_type_scat_dispersion_imag
_atom_type_scat_source
C C 0.0033 0.0016 'International Tables Vol C Tables 4.2.6.8 and 6.1.1.4'
H H 0.0000 0.0000 'International Tables Vol C Tables 4.2.6.8 and 6.1.1.4'
B B 0.0013 0.0007 'International Tables Vol C Tables 4.2.6.8 and 6.1.1.4'
O O 0.0106 0.0060 'International Tables Vol C Tables 4.2.6.8 and 6.1.1.4'
P P 0.1023 0.0942 'International Tables Vol C Tables 4.2.6.8 and 6.1.1.4'
Ru Ru -1.2594 0.8363 'International Tables Vol C Tables 4.2.6.8 and 6.1.1.4'

loop_
_geom_angle_atom_site_label_1
_geom_angle_atom_site_label_2
_geom_angle_atom_site_label_3
_geom_angle
C6 Ru1 C3 124.7(2)
C6 Ru1 C2 96.6(2)
C3 Ru1 C2 37.2(2)
C6 Ru1 C4 159.0(2)
C3 Ru1 C4 37.3(2)
C2 Ru1 C4 62.4(2)
C6 Ru1 C1 102.7(2)
C3 Ru1 C1 61.3(2)
C2 Ru1 C1 37.1(2)
C4 Ru1 C1 61.2(2)
C6 Ru1 C5 135.4(2)
C3 Ru1 C5 60.7(2)
C2 Ru1 C5 61.2(2)
C4 Ru1 C5 36.2(2)
C1 Ru1 C5 36.1(2)
C6 Ru1 P1 91.51(16)
C3 Ru1 P1 96.88(16)
C2 Ru1 P1 125.47(16)
C4 Ru1 P1 100.61(16)
C1 Ru1 P1 158.09(15)
C5 Ru1 P1 133.11(15)
C6 Ru1 H1 89.9(19)
C3 Ru1 H1 145.5(19)
C2 Ru1 H1 152.7(19)
C4 Ru1 H1 108.8(19)
C1 Ru1 H1 115.5(19)
C5 Ru1 H1 95.9(19)
P1 Ru1 H1 80.7(19)
C18 P1 C7 101.8(2)
C18 P1 C19 105.9(3)
C7 P1 C19 103.5(2)
C18 P1 Ru1 115.57(18)
C7 P1 Ru1 114.80(17)
C19 P1 Ru1 113.79(18)
C5 C1 C2 108.2(5)
C5 C1 Ru1 72.7(3)
C2 C1 Ru1 70.3(3)
C5 C1 H1A 125.6
C2 C1 H1A 126.2
Ru1 C1 H1A 122.7
C3 C2 C1 106.6(6)
C3 C2 Ru1 70.9(3)
C1 C2 Ru1 72.6(3)
C3 C2 H2A 126.8
C1 C2 H2A 126.7
Ru1 C2 H2A 121.5
C2 C3 C4 109.2(5)
C2 C3 Ru1 71.9(3)
C4 C3 Ru1 72.7(3)
C2 C3 H3 125.3
C4 C3 H3 125.5
Ru1 C3 H3 122.3
C5 C4 C3 106.5(5)
C5 C4 Ru1 73.0(3)
C3 C4 Ru1 70.0(3)
C5 C4 H4 127.1
C3 C4 H4 126.4
Ru1 C4 H4 121.5
C1 C5 C4 109.5(6)
C1 C5 Ru1 71.2(3)
C4 C5 Ru1 70.8(3)
C1 C5 H5 125.5
C4 C5 H5 124.9
Ru1 C5 H5 125.1
O1 C6 Ru1 175.9(5)
C12 C7 C8 118.3(5)
C12 C7 P1 119.7(4)
C8 C7 P1 121.9(4)
C9 C8 C7 120.9(5)
C9 C8 H8 119.5
C7 C8 H8 119.5
C8 C9 C10 120.2(5)
C8 C9 H9 119.9
C10 C9 H9 119.9
C9 C10 C11 119.9(5)
C9 C10 H10 120.0
C11 C10 H10 120.0
C12 C11 C10 118.9(5)
C12 C11 H11 120.5
C10 C11 H11 120.5
C11 C12 C7 121.7(5)
C11 C12 H12 119.2
C7 C12 H12 119.2
C14 C13 C18 120.5(5)
C14 C13 H13 119.7
C18 C13 H13 119.7
C15 C14 C13 119.9(6)
C15 C14 H14 120.0
C13 C14 H14 120.0
C14 C15 C16 120.5(6)
C14 C15 H15 119.7
C16 C15 H15 119.7
C15 C16 C17 119.9(6)
C15 C16 H16 120.0
C17 C16 H16 120.0
C16 C17 C18 120.9(6)
C16 C17 H17 119.6
C18 C17 H17 119.6
C17 C18 C13 118.2(5)
C17 C18 P1 122.5(4)
C13 C18 P1 119.2(4)
C20 C19 P1 110.3(4)
C20 C19 H19A 109.6
P1 C19 H19A 109.6
C20 C19 H19B 109.6
P1 C19 H19B 109.6
H19A C19 H19B 108.1
C19 C20 B1 113.9(4)
C19 C20 H20A 108.8
B1 C20 H20A 108.8
C19 C20 H20B 108.8
B1 C20 H20B 108.8
H20A C20 H20B 107.7
C22 C21 C28 113.8(5)
C22 C21 B1 111.3(4)
C28 C21 B1 105.8(4)
C22 C21 H21 108.6
C28 C21 H21 108.6
B1 C21 H21 108.6
C21 C22 C23 115.4(5)
C21 C22 H22A 108.4
C23 C22 H22A 108.4
C21 C22 H22B 108.4
C23 C22 H22B 108.4
H22A C22 H22B 107.5
C22 C23 C24 114.8(5)
C22 C23 H23A 108.6
C24 C23 H23A 108.6
C22 C23 H23B 108.6
C24 C23 H23B 108.6
H23A C23 H23B 107.5
C23 C24 C25 115.5(5)
C23 C24 H24A 108.4
C25 C24 H24A 108.4
C23 C24 H24B 108.4
C25 C24 H24B 108.4
H24A C24 H24B 107.5
C24 C25 C26 114.4(5)
C24 C25 B1 110.7(5)
C26 C25 B1 105.4(5)
C24 C25 H25 108.7
C26 C25 H25 108.7
B1 C25 H25 108.7
C27 C26 C25 114.6(5)
C27 C26 H26A 108.6
C25 C26 H26A 108.6
C27 C26 H26B 108.6
C25 C26 H26B 108.6
H26A C26 H26B 107.6
C28 C27 C26 114.6(5)
C28 C27 H27A 108.6
C26 C27 H27A 108.6
C28 C27 H27B 108.6
C26 C27 H27B 108.6
H27A C27 H27B 107.6
C27 C28 C21 114.8(5)
C27 C28 H28A 108.6
C21 C28 H28A 108.6
C27 C28 H28B 108.6
C21 C28 H28B 108.6
H28A C28 H28B 107.5
C21 B1 C20 117.9(5)
C21 B1 C25 108.1(4)
C20 B1 C25 118.8(5)
C21 B1 H1 110(2)
C20 B1 H1 101.8(19)
C25 B1 H1 98(2)

loop_
_geom_bond_atom_site_label_1
_geom_bond_atom_site_label_2
_geom_bond_distance
Ru1 C6 1.853(5)
Ru1 C3 2.207(6)
Ru1 C2 2.220(6)
Ru1 C4 2.242(6)
Ru1 C1 2.251(5)
Ru1 C5 2.270(5)
Ru1 P1 2.2730(14)
Ru1 H1 1.58(5)
P1 C18 1.821(5)
P1 C7 1.826(5)
P1 C19 1.827(5)
O1 C6 1.153(6)
C1 C5 1.399(8)
C1 C2 1.424(8)
C1 H1A 0.9474
C2 C3 1.413(9)
C2 H2A 0.9472
C3 C4 1.425(9)
C3 H3 0.9491
C4 C5 1.400(8)
C4 H4 0.9495
C5 H5 0.9470
C7 C12 1.392(7)
C7 C8 1.392(7)
C8 C9 1.385(7)
C8 H8 0.9500
C9 C10 1.385(8)
C9 H9 0.9500
C10 C11 1.404(9)
C10 H10 0.9500
C11 C12 1.386(8)
C11 H11 0.9500
C12 H12 0.9500
C13 C14 1.392(8)
C13 C18 1.398(8)
C13 H13 0.9500
C14 C15 1.368(9)
C14 H14 0.9500
C15 C16 1.380(9)
C15 H15 0.9500
C16 C17 1.381(8)
C16 H16 0.9500
C17 C18 1.393(7)
C17 H17 0.9500
C19 C20 1.536(7)
C19 H19A 0.9900
C19 H19B 0.9900
C20 B1 1.604(8)
C20 H20A 0.9900
C20 H20B 0.9900
C21 C22 1.529(8)
C21 C28 1.558(8)
C21 B1 1.598(8)
C21 H21 1.0000
C22 C23 1.532(8)
C22 H22A 0.9900
C22 H22B 0.9900
C23 C24 1.532(8)
C23 H23A 0.9900
C23 H23B 0.9900
C24 C25 1.536(8)
C24 H24A 0.9900
C24 H24B 0.9900
C25 C26 1.549(8)
C25 B1 1.614(8)
C25 H25 1.0000
C26 C27 1.548(8)
C26 H26A 0.9900
C26 H26B 0.9900
C27 C28 1.531(8)
C27 H27A 0.9900
C27 H27B 0.9900
C28 H28A 0.9900
C28 H28B 0.9900
B1 H1 1.53(5)
